data_7212475
loop_
_publ_author_name
'Chattoraj, Sayantan'
'Shi, Limin'
'Sun, Changquan Calvin'

_publ_section_title
;
 Understanding the relationship between crystal structure, plasticity and
 compaction behaviour of theophylline, methyl gallate, and their
 1&#x2009;:&#x2009;1 co-crystal
;
_journal_issue 8
_journal_name_full CrystEngComm
_journal_page_first 2466
_journal_paper_doi 10.1039/c000614a
_journal_volume 12
_journal_year 2010
_chemical_formula_moiety 'C7 H8 N4 O2, C8 H8 O5'
_chemical_formula_sum 'C15 H16 N4 O7'
_chemical_formula_weight 364.32
_chemical_name_common 'Theoph methyl gal cocrystal'
_chemical_name_systematic
;
?
;
_space_group_IT_number 14
_symmetry_cell_setting monoclinic
_symmetry_space_group_name_Hall '-P 2ybc'
_symmetry_space_group_name_H-M 'P 1 21/c 1'
_atom_sites_solution_hydrogens geom
_atom_sites_solution_primary direct
_atom_sites_solution_secondary difmap
_audit_creation_method SHELXL-97
_cell_angle_alpha 90.00
_cell_angle_beta 98.865(2)
_cell_angle_gamma 90.00
_cell_formula_units_Z 4
_cell_length_a 10.2745(7)
_cell_length_b 10.1246(7)
_cell_length_c 14.8789(10)
_cell_measurement_reflns_used 3631
_cell_measurement_temperature 173(2)
_cell_measurement_theta_max 24.975
_cell_measurement_theta_min 2.435
_cell_volume 1529.29(18)
_computing_cell_refinement 'SAINT, Bruker'
_computing_data_collection 'SMART, Bruker'
_computing_data_reduction 'SAINT, Bruker'
_computing_molecular_graphics 'SHELXTL, Bruker'
_computing_publication_material 'Bruker SHELXTL'
_computing_structure_refinement 'SHELXL-97 (Sheldrick, 1997)'
_computing_structure_solution 'SHELXS-97 (Sheldrick, 1990)'
_diffrn_ambient_temperature 173(2)
_diffrn_measured_fraction_theta_full 1.000
_diffrn_measured_fraction_theta_max 1.000
_diffrn_measurement_device_type 'Siemens SMART platform CCD'
_diffrn_measurement_method 'area detector, omega scans per phi'
_diffrn_radiation_monochromator graphite
_diffrn_radiation_source 'normal-focus sealed tube'
_diffrn_radiation_type MoK\a
_diffrn_radiation_wavelength 0.71073
_diffrn_reflns_av_R_equivalents 0.0428
_diffrn_reflns_av_sigmaI/netI 0.0367
_diffrn_reflns_limit_h_max 12
_diffrn_reflns_limit_h_min -12
_diffrn_reflns_limit_k_max 12
_diffrn_reflns_limit_k_min -12
_diffrn_reflns_limit_l_max 16
_diffrn_reflns_limit_l_min -17
_diffrn_reflns_number 11139
_diffrn_reflns_theta_full 25.12
_diffrn_reflns_theta_max 25.12
_diffrn_reflns_theta_min 2.01
_exptl_absorpt_coefficient_mu 0.128
_exptl_absorpt_correction_T_max 0.9774
_exptl_absorpt_correction_T_min 0.9448
_exptl_absorpt_correction_type multi-scan
_exptl_absorpt_process_details 'SADABS, R. Blessing, 1995'
_exptl_crystal_colour Colorless
_exptl_crystal_density_diffrn 1.582
_exptl_crystal_density_method 'not measured'
_exptl_crystal_description Block
_exptl_crystal_F_000 760
_exptl_crystal_size_max 0.45
_exptl_crystal_size_mid 0.18
_exptl_crystal_size_min 0.18
_refine_diff_density_max 0.504
_refine_diff_density_min -0.390
_refine_diff_density_rms 0.080
_refine_ls_extinction_method none
_refine_ls_goodness_of_fit_ref 1.000
_refine_ls_hydrogen_treatment constr
_refine_ls_matrix_type full
_refine_ls_number_parameters 242
_refine_ls_number_reflns 2724
_refine_ls_number_restraints 0
_refine_ls_restrained_S_all 1.000
_refine_ls_R_factor_all 0.0954
_refine_ls_R_factor_gt 0.0604
_refine_ls_shift/su_max 0.003
_refine_ls_shift/su_mean 0.000
_refine_ls_structure_factor_coef Fsqd
_refine_ls_weighting_details 'calc w=1/[\s^2^(Fo^2^)+(0.1271P)^2^+0.0000P] where P=(Fo^2^+2Fc^2^)/3'
_refine_ls_weighting_scheme calc
_refine_ls_wR_factor_gt 0.1579
_refine_ls_wR_factor_ref 0.1855
_reflns_number_gt 1720
_reflns_number_total 2724
_reflns_threshold_expression >2sigma(I)
_cod_data_source_file c000614a.txt
_cod_data_source_block 09061a
_cod_depositor_comments
;
The following automatic conversions were performed:

'_symmetry_cell_setting' value 'Monoclinic' changed to 'monoclinic'
according to /home/saulius/struct/CIF-dictionaries/cif_core.dic
dictionary named 'cif_core.dic' version 2.4.2 from 2011-04-26.

Automatic conversion script
Id: cif_fix_values 1891 2012-01-12 08:04:46Z andrius 
;
_cod_original_sg_symbol_H-M P2(1)/c
_cod_database_code 7212475

loop_
_symmetry_equiv_pos_as_xyz
'x, y, z'
'-x, y+1/2, -z+1/2'
'-x, -y, -z'
'x, -y-1/2, z-1/2'

loop_
_atom_site_label
_atom_site_type_symbol
_atom_site_fract_x
_atom_site_fract_y
_atom_site_fract_z
_atom_site_U_iso_or_equiv
_atom_site_adp_type
_atom_site_occupancy
_atom_site_symmetry_multiplicity
_atom_site_calc_flag
_atom_site_refinement_flags
O1 O 0.7889(2) 0.90442(18) 0.71748(12) 0.0392(5) Uani 1 1 d .
O2 O 0.96573(19) 0.69382(18) 0.97983(12) 0.0358(5) Uani 1 1 d .
O3 O 0.7860(2) 0.15099(18) 0.63971(12) 0.0365(5) Uani 1 1 d .
H3A H 0.7896 0.0762 0.6644 0.055 Uiso 1 1 calc R
O4 O 0.7521(2) 0.37650(17) 0.53906(13) 0.0370(5) Uani 1 1 d .
H4A H 0.7751 0.3674 0.5954 0.098(16) Uiso 1 1 calc R
O5 O 0.6357(2) 0.37398(19) 0.36766(13) 0.0431(6) Uani 1 1 d .
H5B H 0.5853 0.3651 0.3180 0.065 Uiso 1 1 calc R
O6 O 0.5247(2) -0.11099(19) 0.29601(14) 0.0443(6) Uani 1 1 d .
O7 O 0.59678(18) -0.20839(18) 0.42866(12) 0.0371(5) Uani 1 1 d .
N1 N 0.8819(2) 0.7976(2) 0.84729(14) 0.0286(5) Uani 1 1 d .
N2 N 0.8030(2) 0.6817(2) 0.71159(14) 0.0309(6) Uani 1 1 d .
N3 N 0.8288(2) 0.4423(2) 0.72259(14) 0.0325(6) Uani 1 1 d .
N4 N 0.9233(2) 0.4371(2) 0.86838(15) 0.0319(6) Uani 1 1 d .
H4B H 0.9603 0.4056 0.9214 0.038 Uiso 1 1 calc R
C1 C 0.8230(3) 0.8003(3) 0.75620(18) 0.0306(6) Uani 1 1 d .
C2 C 0.8420(3) 0.5667(3) 0.75686(18) 0.0289(6) Uani 1 1 d .
C3 C 0.8989(3) 0.5676(2) 0.84630(17) 0.0282(6) Uani 1 1 d .
C4 C 0.9205(3) 0.6848(2) 0.89846(18) 0.0296(6) Uani 1 1 d .
C5 C 0.8799(3) 0.3675(3) 0.79340(18) 0.0337(7) Uani 1 1 d .
H5A H 0.8849 0.2740 0.7907 0.040 Uiso 1 1 calc R
C6 C 0.9024(3) 0.9260(3) 0.89318(19) 0.0374(7) Uani 1 1 d .
H6A H 0.9801 0.9214 0.9404 0.056 Uiso 1 1 calc R
H6B H 0.8248 0.9483 0.9211 0.056 Uiso 1 1 calc R
H6C H 0.9158 0.9941 0.8487 0.056 Uiso 1 1 calc R
C7 C 0.7337(3) 0.6814(3) 0.61819(19) 0.0412(8) Uani 1 1 d .
H7A H 0.6506 0.7298 0.6154 0.062 Uiso 1 1 calc R
H7B H 0.7153 0.5901 0.5982 0.062 Uiso 1 1 calc R
H7C H 0.7886 0.7240 0.5783 0.062 Uiso 1 1 calc R
C8 C 0.6216(2) 0.0208(3) 0.42136(17) 0.0285(6) Uani 1 1 d .
C9 C 0.6839(3) 0.0225(3) 0.51110(18) 0.0303(6) Uani 1 1 d .
H9A H 0.6974 -0.0576 0.5446 0.036 Uiso 1 1 calc R
C10 C 0.7262(3) 0.1406(3) 0.55136(17) 0.0285(6) Uani 1 1 d .
C11 C 0.7098(3) 0.2589(3) 0.50193(17) 0.0295(6) Uani 1 1 d .
C12 C 0.6486(3) 0.2558(3) 0.41208(18) 0.0298(6) Uani 1 1 d .
C13 C 0.6040(3) 0.1374(3) 0.37178(18) 0.0326(7) Uani 1 1 d .
H13A H 0.5616 0.1361 0.3104 0.039 Uiso 1 1 calc R
C14 C 0.5752(3) -0.1028(3) 0.37444(19) 0.0329(7) Uani 1 1 d .
C15 C 0.5498(3) -0.3332(3) 0.3891(2) 0.0417(8) Uani 1 1 d .
H15A H 0.5630 -0.4022 0.4358 0.062 Uiso 1 1 calc R
H15B H 0.5987 -0.3560 0.3397 0.062 Uiso 1 1 calc R
H15C H 0.4558 -0.3261 0.3650 0.062 Uiso 1 1 calc R

loop_
_atom_site_aniso_label
_atom_site_aniso_U_11
_atom_site_aniso_U_22
_atom_site_aniso_U_33
_atom_site_aniso_U_23
_atom_site_aniso_U_13
_atom_site_aniso_U_12
O1 0.0539(13) 0.0305(11) 0.0314(11) 0.0062(9) 0.0007(9) 0.0050(9)
O2 0.0451(12) 0.0328(11) 0.0268(11) -0.0008(8) -0.0027(9) 0.0033(9)
O3 0.0502(12) 0.0288(10) 0.0271(11) 0.0017(8) -0.0051(9) -0.0019(9)
O4 0.0534(13) 0.0265(10) 0.0279(11) 0.0003(8) -0.0036(9) -0.0037(9)
O5 0.0630(15) 0.0278(11) 0.0327(12) 0.0052(8) -0.0115(10) -0.0032(9)
O6 0.0583(14) 0.0385(12) 0.0306(11) -0.0005(9) -0.0108(10) -0.0080(10)
O7 0.0491(13) 0.0255(10) 0.0341(12) -0.0017(8) -0.0021(9) -0.0041(9)
N1 0.0357(13) 0.0249(12) 0.0237(12) -0.0018(9) -0.0005(10) 0.0029(9)
N2 0.0404(14) 0.0283(12) 0.0225(12) 0.0023(9) 0.0003(10) 0.0003(10)
N3 0.0440(14) 0.0280(12) 0.0242(12) 0.0005(10) 0.0011(10) 0.0030(10)
N4 0.0398(13) 0.0281(12) 0.0263(12) 0.0034(10) -0.0001(10) 0.0034(10)
C1 0.0355(16) 0.0285(15) 0.0281(15) 0.0019(12) 0.0051(12) 0.0038(12)
C2 0.0301(15) 0.0256(14) 0.0309(15) 0.0019(12) 0.0047(11) 0.0003(11)
C3 0.0320(15) 0.0254(14) 0.0260(14) 0.0032(11) 0.0000(11) -0.0002(11)
C4 0.0287(14) 0.0297(15) 0.0294(16) -0.0006(12) 0.0014(12) -0.0003(11)
C5 0.0399(16) 0.0291(15) 0.0321(16) -0.0013(12) 0.0049(12) 0.0003(12)
C6 0.0467(18) 0.0275(15) 0.0361(16) -0.0036(12) 0.0000(13) 0.0001(13)
C7 0.060(2) 0.0345(16) 0.0250(15) 0.0013(12) -0.0068(14) 0.0031(14)
C8 0.0296(14) 0.0274(14) 0.0276(15) -0.0004(11) 0.0016(11) -0.0001(11)
C9 0.0345(15) 0.0276(14) 0.0284(15) -0.0014(11) 0.0036(12) 0.0000(12)
C10 0.0309(15) 0.0299(14) 0.0235(14) 0.0033(11) 0.0005(11) 0.0018(11)
C11 0.0328(15) 0.0259(14) 0.0287(15) -0.0001(11) 0.0015(11) -0.0010(11)
C12 0.0326(15) 0.0268(14) 0.0293(15) 0.0036(11) 0.0021(11) 0.0005(11)
C13 0.0355(16) 0.0317(15) 0.0279(15) 0.0001(12) -0.0034(12) -0.0001(12)
C14 0.0329(15) 0.0304(15) 0.0338(16) -0.0021(12) 0.0002(12) -0.0009(12)
C15 0.0544(19) 0.0254(15) 0.0438(18) -0.0052(13) 0.0030(15) -0.0052(14)

loop_
_atom_type_symbol
_atom_type_description
_atom_type_scat_dispersion_real
_atom_type_scat_dispersion_imag
_atom_type_scat_source
C C 0.0033 0.0016 'International Tables Vol C Tables 4.2.6.8 and 6.1.1.4'
H H 0.0000 0.0000 'International Tables Vol C Tables 4.2.6.8 and 6.1.1.4'
N N 0.0061 0.0033 'International Tables Vol C Tables 4.2.6.8 and 6.1.1.4'
O O 0.0106 0.0060 'International Tables Vol C Tables 4.2.6.8 and 6.1.1.4'

loop_
_geom_angle_atom_site_label_1
_geom_angle_atom_site_label_2
_geom_angle_atom_site_label_3
_geom_angle
C10 O3 H3A 109.5
C11 O4 H4A 109.5
C12 O5 H5B 109.5
C14 O7 C15 116.1(2)
C4 N1 C1 126.1(2)
C4 N1 C6 117.5(2)
C1 N1 C6 116.3(2)
C1 N2 C2 119.6(2)
C1 N2 C7 118.5(2)
C2 N2 C7 121.8(2)
C5 N3 C2 103.0(2)
C5 N4 C3 106.3(2)
C5 N4 H4B 126.8
C3 N4 H4B 126.8
O1 C1 N2 121.0(2)
O1 C1 N1 121.5(2)
N2 C1 N1 117.5(2)
N3 C2 C3 112.0(2)
N3 C2 N2 126.7(2)
C3 C2 N2 121.3(2)
C2 C3 N4 105.1(2)
C2 C3 C4 123.1(2)
N4 C3 C4 131.8(2)
O2 C4 N1 120.6(2)
O2 C4 C3 127.2(2)
N1 C4 C3 112.3(2)
N4 C5 N3 113.6(2)
N4 C5 H5A 123.2
N3 C5 H5A 123.2
N1 C6 H6A 109.5
N1 C6 H6B 109.5
H6A C6 H6B 109.5
N1 C6 H6C 109.5
H6A C6 H6C 109.5
H6B C6 H6C 109.5
N2 C7 H7A 109.5
N2 C7 H7B 109.5
H7A C7 H7B 109.5
N2 C7 H7C 109.5
H7A C7 H7C 109.5
H7B C7 H7C 109.5
C9 C8 C13 120.2(2)
C9 C8 C14 122.2(2)
C13 C8 C14 117.6(2)
C10 C9 C8 119.8(3)
C10 C9 H9A 120.1
C8 C9 H9A 120.1
O3 C10 C9 123.4(2)
O3 C10 C11 116.0(2)
C9 C10 C11 120.6(2)
O4 C11 C12 118.8(2)
O4 C11 C10 122.1(2)
C12 C11 C10 119.1(2)
O5 C12 C13 123.2(2)
O5 C12 C11 116.3(2)
C13 C12 C11 120.5(2)
C12 C13 C8 119.9(2)
C12 C13 H13A 120.1
C8 C13 H13A 120.1
O6 C14 O7 122.4(3)
O6 C14 C8 125.2(3)
O7 C14 C8 112.4(2)
O7 C15 H15A 109.5
O7 C15 H15B 109.5
H15A C15 H15B 109.5
O7 C15 H15C 109.5
H15A C15 H15C 109.5
H15B C15 H15C 109.5

loop_
_geom_bond_atom_site_label_1
_geom_bond_atom_site_label_2
_geom_bond_distance
O1 C1 1.226(3)
O2 C4 1.231(3)
O3 C10 1.367(3)
O3 H3A 0.8400
O4 C11 1.356(3)
O4 H4A 0.8400
O5 C12 1.364(3)
O5 H5B 0.8400
O6 C14 1.205(3)
O7 C14 1.337(3)
O7 C15 1.446(3)
N1 C4 1.396(3)
N1 C1 1.397(3)
N1 C6 1.468(3)
N2 C1 1.373(3)
N2 C2 1.373(3)
N2 C7 1.461(3)
N3 C5 1.337(3)
N3 C2 1.358(3)
N4 C5 1.336(3)
N4 C3 1.376(3)
N4 H4B 0.8800
C2 C3 1.368(4)
C3 C4 1.417(4)
C5 H5A 0.9500
C6 H6A 0.9800
C6 H6B 0.9800
C6 H6C 0.9800
C7 H7A 0.9800
C7 H7B 0.9800
C7 H7C 0.9800
C8 C9 1.389(4)
C8 C13 1.390(4)
C8 C14 1.476(4)
C9 C10 1.377(4)
C9 H9A 0.9500
C10 C11 1.402(4)
C11 C12 1.387(4)
C12 C13 1.386(4)
C13 H13A 0.9500
C15 H15A 0.9800
C15 H15B 0.9800
C15 H15C 0.9800

loop_
_geom_hbond_atom_site_label_D
_geom_hbond_atom_site_label_H
_geom_hbond_atom_site_label_A
_geom_hbond_distance_DH
_geom_hbond_distance_HA
_geom_hbond_distance_DA
_geom_hbond_angle_DHA
_geom_hbond_site_symmetry_A
O3 H3A O1 0.84 1.91 2.750(3) 177.1 1_545
O4 H4A N3 0.84 2.03 2.803(3) 151.8 .
O4 H4A O3 0.84 2.29 2.723(2) 112.8 .
O5 H5B O6 0.84 1.90 2.726(3) 166.4 2_655
N4 H4B O2 0.88 1.85 2.713(3) 168.1 3_767

loop_
_geom_torsion_atom_site_label_1
_geom_torsion_atom_site_label_2
_geom_torsion_atom_site_label_3
_geom_torsion_atom_site_label_4
_geom_torsion
C2 N2 C1 O1 -179.8(2)
C7 N2 C1 O1 -3.3(4)
C2 N2 C1 N1 -0.6(4)
C7 N2 C1 N1 176.0(2)
C4 N1 C1 O1 177.9(2)
C6 N1 C1 O1 -0.9(4)
C4 N1 C1 N2 -1.4(4)
C6 N1 C1 N2 179.8(2)
C5 N3 C2 C3 -0.4(3)
C5 N3 C2 N2 -179.3(3)
C1 N2 C2 N3 179.7(3)
C7 N2 C2 N3 3.3(4)
C1 N2 C2 C3 0.9(4)
C7 N2 C2 C3 -175.5(2)
N3 C2 C3 N4 0.6(3)
N2 C2 C3 N4 179.6(2)
N3 C2 C3 C4 -178.4(2)
N2 C2 C3 C4 0.6(4)
C5 N4 C3 C2 -0.5(3)
C5 N4 C3 C4 178.3(3)
C1 N1 C4 O2 -176.3(2)
C6 N1 C4 O2 2.5(4)
C1 N1 C4 C3 2.7(4)
C6 N1 C4 C3 -178.6(2)
C2 C3 C4 O2 176.7(3)
N4 C3 C4 O2 -2.0(5)
C2 C3 C4 N1 -2.2(4)
N4 C3 C4 N1 179.1(3)
C3 N4 C5 N3 0.3(3)
C2 N3 C5 N4 0.0(3)
C13 C8 C9 C10 1.2(4)
C14 C8 C9 C10 179.5(2)
C8 C9 C10 O3 178.7(2)
C8 C9 C10 C11 -1.6(4)
O3 C10 C11 O4 0.7(4)
C9 C10 C11 O4 -179.0(2)
O3 C10 C11 C12 -179.4(2)
C9 C10 C11 C12 1.0(4)
O4 C11 C12 O5 0.0(4)
C10 C11 C12 O5 -180.0(2)
O4 C11 C12 C13 -180.0(2)
C10 C11 C12 C13 0.1(4)
O5 C12 C13 C8 179.6(2)
C11 C12 C13 C8 -0.5(4)
C9 C8 C13 C12 -0.1(4)
C14 C8 C13 C12 -178.5(2)
C15 O7 C14 O6 -3.1(4)
C15 O7 C14 C8 177.8(2)
C9 C8 C14 O6 -177.3(3)
C13 C8 C14 O6 1.0(4)
C9 C8 C14 O7 1.8(4)
C13 C8 C14 O7 -179.8(2)
